data_1524206
loop_
_publ_author_name
'Chia, H.C.'
'Yu, F.C.'
'Chin, C.S.'

_publ_section_title
;
 Determination of Oxygen Position in the Structure of Barite by Means of
 Single-Crystal Neutron Diffraction
;
_journal_name_full 'Scientia Sinica'
_journal_page_first 1541
_journal_page_last 1544
_journal_volume 14
_journal_year 1965
_chemical_formula_sum 'Ba O2 S'
_chemical_name_systematic 'Ba S O4'
_space_group_IT_number 62
_symmetry_space_group_name_Hall '-P 2ac 2n'
_symmetry_space_group_name_H-M 'P n m a'
_cell_angle_alpha 90
_cell_angle_beta 90
_cell_angle_gamma 90
_cell_formula_units_Z 4
_cell_length_a 8.87
_cell_length_b 5.54
_cell_length_c 7.15
_cell_volume 351.350
_citation_journal_id_ASTM SSINAV
_cod_data_source_file Chia_SSINAV_1965_14.cif
_cod_data_source_block Ba1O2S1
_cod_original_cell_volume 351.3496
_cod_original_formula_sum 'Ba1 O2 S1'
_cod_database_code 1524206

loop_
_symmetry_equiv_pos_as_xyz
x,y,z
-x+1/2,-y,z+1/2
x+1/2,-y+1/2,-z+1/2
-x,y+1/2,-z
-x,-y,-z
x-1/2,y,-z-1/2
-x-1/2,y-1/2,z-1/2
x,-y-1/2,z

loop_
_atom_site_label
_atom_site_type_symbol
_atom_site_fract_x
_atom_site_fract_y
_atom_site_fract_z
_atom_site_occupancy
_atom_site_U_iso_or_equiv
S1 S+6 0.444 0.75 0.195 1 0.0
O1 O-2 0.318 0.75 0.039 1 0.0
O2 O-2 0.089 0.75 0.403 1 0.0
Ba1 Ba+2 0.179 0.25 0.157 1 0.0
